data_4029660
loop_
_publ_author_name
'Bentley, Keith W.'
'Wolf, Christian'

_publ_contact_author 'Christian Wolf'
_publ_section_title
;
 Comprehensive Chirality Sensing: Development of Stereodynamic Probes with
 a Dual (Chir)optical Response.
;
_journal_issue 14
_journal_name_full 'The Journal of organic chemistry'
_journal_page_first 6517
_journal_page_last 6531
_journal_paper_doi 10.1021/jo500959y
_journal_volume 79
_journal_year 2014
_chemical_absolute_configuration syn
_chemical_formula_moiety 'C40 H30 N2 O3'
_chemical_formula_sum 'C41 H31 Cl3 N2 O3'
_chemical_formula_weight 706.03
_chemical_name_common imine
_chemical_name_systematic
;
 ?
;
_space_group_crystal_system orthorhombic
_space_group_IT_number 19
_space_group_name_Hall 'P 2ac 2ab'
_space_group_name_H-M_alt 'P 21 21 21'
_symmetry_space_group_name_Hall 'P 2ac 2ab'
_symmetry_space_group_name_H-M 'P 21 21 21'
_atom_sites_solution_hydrogens geom
_audit_creation_method SHELXL-2013
_cell_angle_alpha 90
_cell_angle_beta 90
_cell_angle_gamma 90
_cell_formula_units_Z 4
_cell_length_a 12.362(3)
_cell_length_b 14.611(3)
_cell_length_c 19.273(4)
_cell_measurement_reflns_used 6489
_cell_measurement_temperature 100(2)
_cell_measurement_theta_max 23.9985
_cell_measurement_theta_min 2.403
_cell_volume 3481.1(13)
_computing_cell_refinement 'Bruker APEXII'
_computing_data_collection 'Bruker APEXII'
_computing_data_reduction 'Bruker APEXII'
_computing_molecular_graphics 'ORTEP-3 for Windows; Ferrugia L J (1997), J. Appl. Cryst. 30, 565'
_computing_publication_material 'Bruker SHELXTL'
_computing_structure_refinement 'SHELXL-97 (Sheldrick, 1997)'
_computing_structure_solution 'SHELXS-97 (Sheldrick, 1990)'
_diffrn_ambient_temperature 100(2)
_diffrn_measured_fraction_theta_full 1.000
_diffrn_measured_fraction_theta_max 0.982
_diffrn_radiation_type MoK\a
_diffrn_radiation_wavelength 0.71073
_diffrn_reflns_av_R_equivalents 0.0455
_diffrn_reflns_av_unetI/netI 0.0474
_diffrn_reflns_Laue_measured_fraction_full 1.000
_diffrn_reflns_Laue_measured_fraction_max 0.982
_diffrn_reflns_limit_h_max 16
_diffrn_reflns_limit_h_min -15
_diffrn_reflns_limit_k_max 19
_diffrn_reflns_limit_k_min -19
_diffrn_reflns_limit_l_max 24
_diffrn_reflns_limit_l_min -25
_diffrn_reflns_number 30180
_diffrn_reflns_point_group_measured_fraction_full 1.000
_diffrn_reflns_point_group_measured_fraction_max 0.971
_diffrn_reflns_theta_full 25.000
_diffrn_reflns_theta_max 28.000
_diffrn_reflns_theta_min 1.957
_exptl_absorpt_coefficient_mu 0.306
_exptl_absorpt_correction_T_max 0.7457
_exptl_absorpt_correction_T_min 0.6622
_exptl_absorpt_correction_type multi-scan
_exptl_absorpt_process_details 'SADABS based on Blessing's method; Blessing, Acta Cryst. (1995) A51 33-38'
_exptl_crystal_colour yellow
_exptl_crystal_density_diffrn 1.347
_exptl_crystal_description plate
_exptl_crystal_F_000 1464
_exptl_crystal_size_max 0.460
_exptl_crystal_size_mid 0.280
_exptl_crystal_size_min 0.130
_refine_diff_density_max 0.287
_refine_diff_density_min -0.334
_refine_diff_density_rms 0.050
_refine_ls_abs_structure_details
;
 Flack x determined using 2662 quotients [(I+)-(I-)]/[(I+)+(I-)]
 (Parsons and Flack (2004), Acta Cryst. A60, s61).
;
_refine_ls_abs_structure_Flack 0.03(2)
_refine_ls_extinction_method none
_refine_ls_goodness_of_fit_ref 1.049
_refine_ls_hydrogen_treatment constr
_refine_ls_matrix_type full
_refine_ls_number_parameters 444
_refine_ls_number_reflns 8164
_refine_ls_number_restraints 0
_refine_ls_restrained_S_all 1.049
_refine_ls_R_factor_all 0.0545
_refine_ls_R_factor_gt 0.0401
_refine_ls_shift/su_max 0.001
_refine_ls_shift/su_mean 0.000
_refine_ls_structure_factor_coef Fsqd
_refine_ls_weighting_details 'w=1/[\s^2^(Fo^2^)+(0.0419P)^2^+0.2449P] where P=(Fo^2^+2Fc^2^)/3'
_refine_ls_weighting_scheme calc
_refine_ls_wR_factor_gt 0.0840
_refine_ls_wR_factor_ref 0.0890
_reflns_Friedel_coverage 0.780
_reflns_Friedel_fraction_full 1.000
_reflns_Friedel_fraction_max 0.957
_reflns_number_gt 6824
_reflns_number_total 8164
_reflns_threshold_expression 'I > 2\s(I)'
_cod_data_source_file jo500959y_si_005.cif
_cod_data_source_block imine
_cod_depositor_comments 'Adding full bibliography for 4029658--4029661.cif.'
_cod_original_cell_volume 3481.0(12)
_cod_database_code 4029660
_shelx_space_group_comment
;
The symmetry employed for this shelxl refinement is uniquely defined
by the following loop, which should always be used as a source of
symmetry information in preference to the above space-group names.
They are only intended as comments.
;
_shelx_estimated_absorpt_t_min 0.872
_shelx_estimated_absorpt_t_max 0.961
_shelxl_version_number 2013-4

loop_
_space_group_symop_operation_xyz
'x, y, z'
'-x+1/2, -y, z+1/2'
'x+1/2, -y+1/2, -z'
'-x, y+1/2, -z+1/2'

loop_
_atom_site_label
_atom_site_type_symbol
_atom_site_fract_x
_atom_site_fract_y
_atom_site_fract_z
_atom_site_U_iso_or_equiv
_atom_site_adp_type
_atom_site_occupancy
_atom_site_site_symmetry_order
_atom_site_calc_flag
_atom_site_refinement_flags_posn
_atom_site_refinement_flags_adp
Cl1S Cl 0.60154(6) 0.86597(6) 0.18655(4) 0.03301(19) Uani 1 1 d . .
Cl3S Cl 0.40112(6) 0.88567(5) 0.26276(4) 0.0368(2) Uani 1 1 d . .
Cl2S Cl 0.50598(6) 0.70945(5) 0.25510(5) 0.0365(2) Uani 1 1 d . .
O3 O 0.03384(16) 0.89663(16) -0.03377(10) 0.0292(5) Uani 1 1 d . .
H3 H 0.0077 0.8462 -0.0463 0.035 Uiso 1 1 calc R U
O1 O 0.42239(18) 0.75870(13) 0.06522(10) 0.0289(5) Uani 1 1 d . .
C27 C -0.0023(2) 1.0392(2) 0.02121(14) 0.0218(6) Uani 1 1 d . .
H27 H -0.0096 1.0663 -0.0262 0.026 Uiso 1 1 calc R U
O2 O 0.25821(16) 1.02434(14) 0.13477(10) 0.0239(5) Uani 1 1 d . .
H2 H 0.1953 1.0269 0.1185 0.029 Uiso 1 1 calc R U
N2 N 0.11063(18) 1.04706(16) 0.04291(12) 0.0204(5) Uani 1 1 d . .
C19 C 0.4378(2) 0.91361(18) -0.11268(14) 0.0171(6) Uani 1 1 d . .
C12 C 0.5193(2) 0.85387(19) -0.00856(14) 0.0210(6) Uani 1 1 d . .
H12 H 0.5800 0.8477 0.0213 0.025 Uiso 1 1 calc R U
N1 N 0.4244(2) 0.80988(15) 0.00795(12) 0.0222(5) Uani 1 1 d . .
C24 C 0.4401(2) 1.0452(2) 0.10141(14) 0.0212(6) Uani 1 1 d . .
H24 H 0.4626 1.0303 0.1472 0.025 Uiso 1 1 calc R U
C18 C 0.4394(2) 0.96339(19) -0.17515(14) 0.0207(6) Uani 1 1 d . .
H18 H 0.5038 0.9936 -0.1891 0.025 Uiso 1 1 calc R U
C36 C 0.0726(2) 0.8562(2) 0.11136(15) 0.0241(6) Uani 1 1 d . .
H36 H 0.1353 0.8606 0.0830 0.029 Uiso 1 1 calc R U
C13 C 0.3381(2) 0.81718(19) -0.03194(15) 0.0231(6) Uani 1 1 d . .
H13 H 0.2730 0.7873 -0.0187 0.028 Uiso 1 1 calc R U
C20 C 0.4856(2) 1.08928(18) -0.01603(14) 0.0173(6) Uani 1 1 d . .
C1 C 0.6336(2) 0.94893(19) -0.08597(13) 0.0178(6) Uani 1 1 d . .
C2 C 0.7158(2) 0.8911(2) -0.10539(14) 0.0220(6) Uani 1 1 d . .
H2A H 0.7071 0.8271 -0.0987 0.026 Uiso 1 1 calc R U
C14 C 0.3404(2) 0.8681(2) -0.09336(14) 0.0206(6) Uani 1 1 d . .
C5 C 0.7422(2) 1.07845(19) -0.12760(14) 0.0189(6) Uani 1 1 d . .
C3 C 0.8119(2) 0.9237(2) -0.13468(15) 0.0244(6) Uani 1 1 d . .
H3A H 0.8688 0.8824 -0.1455 0.029 Uiso 1 1 calc R U
C30 C -0.1620(2) 1.1415(2) 0.04441(17) 0.0258(7) Uani 1 1 d . .
H30 H -0.1735 1.1441 -0.0043 0.031 Uiso 1 1 calc R U
C21 C 0.3765(2) 1.09319(19) -0.03180(14) 0.0184(6) Uani 1 1 d . .
H21 H 0.3548 1.1117 -0.0770 0.022 Uiso 1 1 calc R U
C8 C 0.5875(2) 1.20376(19) -0.08378(14) 0.0221(6) Uani 1 1 d . .
H8 H 0.5357 1.2474 -0.0687 0.026 Uiso 1 1 calc R U
C6 C 0.7545(2) 1.1729(2) -0.14145(14) 0.0228(6) Uani 1 1 d . .
H6 H 0.8176 1.1940 -0.1646 0.027 Uiso 1 1 calc R U
C9 C 0.5722(2) 1.11316(19) -0.06727(14) 0.0179(6) Uani 1 1 d . .
C37 C 0.0804(3) 0.8181(2) 0.17746(16) 0.0280(7) Uani 1 1 d . .
H37 H 0.1485 0.7978 0.1944 0.034 Uiso 1 1 calc R U
C11 C 0.5283(2) 0.90626(18) -0.06696(14) 0.0180(6) Uani 1 1 d . .
C25 C 0.5159(2) 1.06550(18) 0.05127(14) 0.0198(6) Uani 1 1 d . .
H25 H 0.5906 1.0632 0.0628 0.024 Uiso 1 1 calc R U
C33 C -0.1300(2) 1.1345(2) 0.18653(17) 0.0293(7) Uani 1 1 d . .
H33 H -0.1192 1.1316 0.2353 0.035 Uiso 1 1 calc R U
C38 C -0.0112(3) 0.8098(2) 0.21857(16) 0.0312(7) Uani 1 1 d . .
H38 H -0.0059 0.7837 0.2636 0.037 Uiso 1 1 calc R U
C35 C -0.0259(2) 0.8876(2) 0.08669(14) 0.0225(6) Uani 1 1 d . .
C28 C -0.0337(2) 0.9363(2) 0.01734(14) 0.0225(6) Uani 1 1 d . .
H28 H -0.1102 0.9321 0.0008 0.027 Uiso 1 1 calc R U
C39 C -0.1098(3) 0.8395(2) 0.19406(16) 0.0304(7) Uani 1 1 d . .
H39 H -0.1726 0.8336 0.2221 0.037 Uiso 1 1 calc R U
C26 C 0.1828(2) 1.06766(19) -0.00166(15) 0.0205(6) Uani 1 1 d . .
H26 H 0.1619 1.0814 -0.0479 0.025 Uiso 1 1 calc R U
C15 C 0.2483(2) 0.8740(2) -0.13700(16) 0.0256(6) Uani 1 1 d . .
H15 H 0.1831 0.8439 -0.1244 0.031 Uiso 1 1 calc R U
C23 C 0.3302(2) 1.0466(2) 0.08490(14) 0.0191(6) Uani 1 1 d . .
C22 C 0.2973(2) 1.07051(18) 0.01729(14) 0.0176(6) Uani 1 1 d . .
C4 C 0.8234(2) 1.0152(2) -0.14768(15) 0.0243(7) Uani 1 1 d . .
H4 H 0.8867 1.0367 -0.1705 0.029 Uiso 1 1 calc R U
C31 C -0.2320(2) 1.1874(2) 0.08857(18) 0.0311(7) Uani 1 1 d . .
H31 H -0.2907 1.2214 0.0699 0.037 Uiso 1 1 calc R U
C16 C 0.2536(2) 0.9231(2) -0.19697(16) 0.0266(7) Uani 1 1 d . .
H16 H 0.1920 0.9264 -0.2263 0.032 Uiso 1 1 calc R U
C32 C -0.2168(2) 1.1839(2) 0.15957(19) 0.0320(8) Uani 1 1 d . .
H32 H -0.2652 1.2150 0.1898 0.038 Uiso 1 1 calc R U
C10 C 0.6475(2) 1.04670(19) -0.09280(13) 0.0166(5) Uani 1 1 d . .
C17 C 0.3489(2) 0.9687(2) -0.21604(15) 0.0242(6) Uani 1 1 d . .
H17 H 0.3507 1.0036 -0.2576 0.029 Uiso 1 1 calc R U
C29 C -0.0755(2) 1.09178(19) 0.07047(14) 0.0201(6) Uani 1 1 d . .
C34 C -0.0596(2) 1.0898(2) 0.14222(15) 0.0239(6) Uani 1 1 d . .
H34 H 0.0003 1.0573 0.1608 0.029 Uiso 1 1 calc R U
C7 C 0.6768(2) 1.2339(2) -0.12202(15) 0.0234(6) Uani 1 1 d . .
H7 H 0.6832 1.2966 -0.1344 0.028 Uiso 1 1 calc R U
C40 C -0.1173(2) 0.8784(2) 0.12792(15) 0.0277(7) Uani 1 1 d . .
H40 H -0.1855 0.8985 0.1111 0.033 Uiso 1 1 calc R U
C1S C 0.4794(2) 0.8123(2) 0.21022(16) 0.0281(7) Uani 1 1 d . .
H1S H 0.4376 0.7977 0.1672 0.034 Uiso 1 1 calc R U

loop_
_atom_site_aniso_label
_atom_site_aniso_U_11
_atom_site_aniso_U_22
_atom_site_aniso_U_33
_atom_site_aniso_U_23
_atom_site_aniso_U_13
_atom_site_aniso_U_12
Cl1S 0.0244(4) 0.0464(5) 0.0282(4) 0.0038(3) 0.0001(3) 0.0000(4)
Cl3S 0.0350(4) 0.0341(4) 0.0414(5) -0.0001(4) 0.0117(4) 0.0070(4)
Cl2S 0.0332(4) 0.0283(4) 0.0479(5) 0.0003(4) -0.0067(4) 0.0024(3)
O3 0.0274(11) 0.0372(13) 0.0230(11) -0.0089(10) 0.0055(9) -0.0042(10)
O1 0.0486(14) 0.0202(11) 0.0179(10) 0.0046(8) 0.0005(10) -0.0088(10)
C27 0.0192(14) 0.0296(15) 0.0167(13) 0.0022(12) 0.0004(11) -0.0036(13)
O2 0.0188(10) 0.0340(12) 0.0190(10) 0.0038(9) 0.0049(8) -0.0031(9)
N2 0.0181(11) 0.0206(12) 0.0225(12) -0.0001(10) 0.0012(10) -0.0016(10)
C19 0.0195(13) 0.0146(13) 0.0174(13) -0.0027(11) 0.0002(11) -0.0012(11)
C12 0.0271(15) 0.0162(13) 0.0199(14) -0.0024(11) -0.0037(12) 0.0005(12)
N1 0.0359(14) 0.0132(12) 0.0177(12) -0.0010(9) 0.0051(11) -0.0034(10)
C24 0.0249(14) 0.0212(14) 0.0175(14) 0.0014(12) -0.0008(11) 0.0016(12)
C18 0.0235(14) 0.0179(14) 0.0206(14) -0.0009(12) 0.0009(12) -0.0023(12)
C36 0.0265(15) 0.0197(14) 0.0260(15) -0.0038(12) 0.0063(12) -0.0012(12)
C13 0.0258(15) 0.0176(14) 0.0260(16) -0.0037(12) 0.0034(13) -0.0069(12)
C20 0.0196(13) 0.0118(13) 0.0205(13) -0.0022(11) 0.0040(11) 0.0003(11)
C1 0.0211(14) 0.0194(14) 0.0129(13) 0.0000(11) -0.0032(11) -0.0011(11)
C2 0.0262(15) 0.0206(15) 0.0192(14) -0.0005(12) -0.0030(12) 0.0043(12)
C14 0.0231(14) 0.0177(14) 0.0208(14) -0.0048(12) 0.0041(11) -0.0030(12)
C5 0.0176(13) 0.0252(15) 0.0139(13) -0.0011(11) -0.0017(11) -0.0022(12)
C3 0.0218(14) 0.0307(16) 0.0206(14) -0.0004(13) 0.0000(12) 0.0104(13)
C30 0.0207(14) 0.0250(16) 0.0316(17) -0.0008(13) -0.0072(13) -0.0039(12)
C21 0.0227(14) 0.0160(13) 0.0167(13) -0.0004(11) 0.0013(11) -0.0004(11)
C8 0.0239(14) 0.0179(14) 0.0244(15) -0.0007(12) 0.0024(12) -0.0010(12)
C6 0.0206(14) 0.0294(16) 0.0184(14) 0.0041(12) 0.0023(12) -0.0080(13)
C9 0.0167(13) 0.0205(14) 0.0164(13) -0.0001(11) -0.0008(11) -0.0010(11)
C37 0.0301(16) 0.0219(15) 0.0321(17) -0.0031(13) -0.0005(14) 0.0038(13)
C11 0.0228(14) 0.0130(13) 0.0183(13) -0.0027(11) -0.0009(11) 0.0009(11)
C25 0.0161(13) 0.0183(14) 0.0251(15) -0.0023(12) 0.0003(11) 0.0010(11)
C33 0.0286(15) 0.0305(17) 0.0287(16) -0.0042(14) 0.0039(13) -0.0023(14)
C38 0.044(2) 0.0266(16) 0.0232(16) -0.0004(13) 0.0015(15) -0.0010(15)
C35 0.0280(15) 0.0186(14) 0.0209(14) -0.0065(11) 0.0025(12) -0.0050(12)
C28 0.0182(14) 0.0302(17) 0.0192(14) -0.0052(12) 0.0038(11) -0.0048(12)
C39 0.0315(17) 0.0348(17) 0.0250(16) -0.0001(13) 0.0083(14) -0.0073(14)
C26 0.0230(14) 0.0176(14) 0.0210(14) -0.0011(11) -0.0011(12) 0.0017(12)
C15 0.0193(13) 0.0254(16) 0.0322(16) -0.0055(13) 0.0027(13) -0.0045(13)
C23 0.0213(14) 0.0178(14) 0.0181(14) -0.0013(11) 0.0050(11) 0.0004(11)
C22 0.0193(13) 0.0136(13) 0.0198(14) -0.0013(11) 0.0020(11) 0.0009(11)
C4 0.0174(14) 0.0378(18) 0.0176(14) 0.0012(13) 0.0019(12) -0.0008(13)
C31 0.0208(15) 0.0252(16) 0.047(2) -0.0051(14) -0.0086(14) 0.0013(13)
C16 0.0208(14) 0.0296(16) 0.0295(17) -0.0036(13) -0.0056(13) 0.0005(13)
C32 0.0218(15) 0.0286(17) 0.046(2) -0.0105(15) 0.0058(14) -0.0012(13)
C10 0.0173(13) 0.0210(14) 0.0114(12) -0.0007(11) -0.0032(10) -0.0006(11)
C17 0.0271(15) 0.0234(15) 0.0223(15) 0.0012(13) -0.0028(12) 0.0032(13)
C29 0.0159(13) 0.0213(15) 0.0231(14) 0.0020(12) -0.0013(11) -0.0060(11)
C34 0.0222(14) 0.0232(16) 0.0263(16) -0.0001(12) -0.0019(12) 0.0012(12)
C7 0.0291(15) 0.0188(14) 0.0222(15) 0.0000(12) 0.0010(13) -0.0066(12)
C40 0.0257(16) 0.0324(17) 0.0252(15) -0.0018(13) 0.0027(13) -0.0077(14)
C1S 0.0242(15) 0.0344(17) 0.0257(16) -0.0051(13) -0.0030(13) 0.0024(14)

loop_
_atom_type_symbol
_atom_type_description
_atom_type_scat_dispersion_real
_atom_type_scat_dispersion_imag
_atom_type_scat_source
C C 0.0033 0.0016 'International Tables Vol C Tables 4.2.6.8 and 6.1.1.4'
H H 0.0000 0.0000 'International Tables Vol C Tables 4.2.6.8 and 6.1.1.4'
N N 0.0061 0.0033 'International Tables Vol C Tables 4.2.6.8 and 6.1.1.4'
O O 0.0106 0.0060 'International Tables Vol C Tables 4.2.6.8 and 6.1.1.4'
Cl Cl 0.1484 0.1585 'International Tables Vol C Tables 4.2.6.8 and 6.1.1.4'

loop_
_geom_angle_atom_site_label_1
_geom_angle_atom_site_label_2
_geom_angle_atom_site_label_3
_geom_angle
N2 C27 C29 110.5(2)
N2 C27 C28 109.1(2)
C29 C27 C28 111.7(2)
C26 N2 C27 119.6(2)
C18 C19 C14 118.5(2)
C18 C19 C11 123.8(2)
C14 C19 C11 117.8(2)
C11 C12 N1 121.5(3)
C13 N1 O1 120.9(2)
C13 N1 C12 121.2(2)
O1 N1 C12 118.0(2)
C25 C24 C23 119.9(3)
C17 C18 C19 120.7(3)
C35 C36 C37 120.4(3)
N1 C13 C14 121.3(3)
C21 C20 C25 118.5(2)
C21 C20 C9 122.9(2)
C25 C20 C9 118.6(2)
C2 C1 C10 119.7(3)
C2 C1 C11 117.1(2)
C10 C1 C11 122.7(2)
C1 C2 C3 121.9(3)
C13 C14 C15 121.2(3)
C13 C14 C19 119.1(3)
C15 C14 C19 119.7(3)
C6 C5 C4 120.5(3)
C6 C5 C10 119.6(3)
C4 C5 C10 119.8(3)
C4 C3 C2 119.7(3)
C31 C30 C29 120.8(3)
C20 C21 C22 121.5(3)
C9 C8 C7 122.3(3)
C7 C6 C5 120.7(3)
C8 C9 C10 119.0(2)
C8 C9 C20 118.4(2)
C10 C9 C20 122.2(2)
C38 C37 C36 120.1(3)
C12 C11 C19 119.1(3)
C12 C11 C1 120.6(2)
C19 C11 C1 120.1(2)
C24 C25 C20 121.5(3)
C34 C33 C32 119.9(3)
C39 C38 C37 119.9(3)
C36 C35 C40 119.1(3)
C36 C35 C28 120.9(2)
C40 C35 C28 119.9(3)
O3 C28 C35 112.6(2)
O3 C28 C27 106.4(2)
C35 C28 C27 113.3(2)
C38 C39 C40 120.0(3)
N2 C26 C22 121.1(3)
C16 C15 C14 119.8(3)
O2 C23 C24 118.4(2)
O2 C23 C22 121.9(2)
C24 C23 C22 119.7(2)
C21 C22 C23 118.8(2)
C21 C22 C26 121.0(3)
C23 C22 C26 120.2(2)
C3 C4 C5 120.8(3)
C32 C31 C30 120.4(3)
C15 C16 C17 120.9(3)
C31 C32 C33 119.5(3)
C5 C10 C9 118.3(3)
C5 C10 C1 117.5(2)
C9 C10 C1 124.2(2)
C18 C17 C16 120.5(3)
C30 C29 C34 118.5(3)
C30 C29 C27 119.8(3)
C34 C29 C27 121.6(3)
C33 C34 C29 120.9(3)
C6 C7 C8 119.7(3)
C35 C40 C39 120.5(3)
Cl1S C1S Cl2S 110.28(16)
Cl1S C1S Cl3S 110.36(17)
Cl2S C1S Cl3S 109.79(17)

loop_
_geom_bond_atom_site_label_1
_geom_bond_atom_site_label_2
_geom_bond_distance
Cl1S C1S 1.762(3)
Cl3S C1S 1.764(3)
Cl2S C1S 1.764(3)
O3 C28 1.416(3)
O1 N1 1.333(3)
C27 N2 1.462(3)
C27 C29 1.520(4)
C27 C28 1.555(4)
O2 C23 1.350(3)
N2 C26 1.274(4)
C19 C18 1.407(4)
C19 C14 1.425(4)
C19 C11 1.428(4)
C12 C11 1.366(4)
C12 N1 1.375(4)
N1 C13 1.319(4)
C24 C25 1.379(4)
C24 C23 1.395(4)
C18 C17 1.370(4)
C36 C35 1.386(4)
C36 C37 1.393(4)
C13 C14 1.398(4)
C20 C21 1.383(4)
C20 C25 1.394(4)
C20 C9 1.498(4)
C1 C2 1.373(4)
C1 C10 1.445(4)
C1 C11 1.489(4)
C2 C3 1.398(4)
C14 C15 1.418(4)
C5 C6 1.413(4)
C5 C4 1.418(4)
C5 C10 1.427(4)
C3 C4 1.369(4)
C30 C31 1.386(4)
C30 C29 1.388(4)
C21 C22 1.401(4)
C8 C9 1.374(4)
C8 C7 1.398(4)
C6 C7 1.363(4)
C9 C10 1.432(4)
C37 C38 1.387(4)
C33 C34 1.383(4)
C33 C32 1.394(4)
C38 C39 1.377(4)
C35 C40 1.388(4)
C35 C28 1.517(4)
C39 C40 1.398(4)
C26 C22 1.462(4)
C15 C16 1.362(4)
C23 C22 1.409(4)
C31 C32 1.382(5)
C16 C17 1.402(4)
C29 C34 1.397(4)
